data_1561119
loop_
_publ_author_name
'Xie, Zhiqing'
'Su, Xin'
'Ding, Hanqin'
'Li, Hongyi'

_publ_section_title
;
 Crystal structures and theoretical studies of polyphosphate LiZnP3O9 for
 nonlinear optical applications
;
_journal_name_full 'Journal of Solid State Chemistry'
_journal_page_first 313
_journal_page_last 319
_journal_paper_doi 10.1016/j.jssc.2018.03.032
_journal_volume 262
_journal_year 2018
_chemical_absolute_configuration ad
_chemical_formula_sum 'Li O9 P3 Zn'
_chemical_formula_weight 309.22
_space_group_IT_number 19
_space_group_name_Hall 'P 2ac 2ab'
_space_group_name_H-M_alt 'P 21 21 21'
_symmetry_cell_setting orthorhombic
_symmetry_space_group_name_H-M 'P 21 21 21'
_atom_sites_solution_primary direct
_atom_sites_solution_secondary difmap
_cell_angle_alpha 90.00
_cell_angle_beta 90.00
_cell_angle_gamma 90.00
_cell_formula_units_Z 4
_cell_length_a 8.330(3)
_cell_length_b 8.520(3)
_cell_length_c 8.635(3)
_cell_measurement_reflns_used 2181
_cell_measurement_temperature 296(2)
_cell_measurement_theta_max 27.53
_cell_measurement_theta_min 3.36
_cell_volume 612.8(4)
_computing_cell_refinement 'Bruker SMART'
_computing_data_collection 'Bruker SMART'
_computing_data_reduction 'Bruker SAINT'
_computing_molecular_graphics 'Bruker SHELXTL'
_computing_publication_material 'Bruker SHELXTL'
_computing_structure_refinement 'SHELXL-97 (Sheldrick, 1997)'
_computing_structure_solution 'SHELXS-97 (Sheldrick, 1990)'
_diffrn_ambient_temperature 296(2)
_diffrn_measured_fraction_theta_full 0.999
_diffrn_measured_fraction_theta_max 0.999
_diffrn_measurement_device_type 'CCD area detector'
_diffrn_measurement_method 'phi and omega scans'
_diffrn_radiation_monochromator graphite
_diffrn_radiation_source 'fine-focus sealed tube'
_diffrn_radiation_type MoK\a
_diffrn_radiation_wavelength 0.71073
_diffrn_reflns_av_R_equivalents 0.0291
_diffrn_reflns_av_sigmaI/netI 0.0447
_diffrn_reflns_limit_h_max 10
_diffrn_reflns_limit_h_min -8
_diffrn_reflns_limit_k_max 11
_diffrn_reflns_limit_k_min -11
_diffrn_reflns_limit_l_max 11
_diffrn_reflns_limit_l_min -9
_diffrn_reflns_number 3761
_diffrn_reflns_theta_full 27.63
_diffrn_reflns_theta_max 27.63
_diffrn_reflns_theta_min 3.36
_exptl_absorpt_coefficient_mu 4.820
_exptl_absorpt_correction_T_max 0.7456
_exptl_absorpt_correction_T_min 0.5658
_exptl_absorpt_correction_type numerical
_exptl_absorpt_process_details face-indexed
_exptl_crystal_colour colorless
_exptl_crystal_density_diffrn 3.352
_exptl_crystal_density_method 'not measured'
_exptl_crystal_description block
_exptl_crystal_F_000 600
_exptl_crystal_size_max 0.190
_exptl_crystal_size_mid 0.175
_exptl_crystal_size_min 0.110
_refine_diff_density_max 0.547
_refine_diff_density_min -0.990
_refine_diff_density_rms 0.203
_refine_ls_abs_structure_details 'Flack H D (1983), Acta Cryst. A39, 876-881'
_refine_ls_abs_structure_Flack 0.028(15)
_refine_ls_extinction_method none
_refine_ls_goodness_of_fit_ref 1.122
_refine_ls_matrix_type full
_refine_ls_number_parameters 127
_refine_ls_number_reflns 1414
_refine_ls_number_restraints 0
_refine_ls_restrained_S_all 1.122
_refine_ls_R_factor_all 0.0276
_refine_ls_R_factor_gt 0.0262
_refine_ls_shift/su_max 0.000
_refine_ls_shift/su_mean 0.000
_refine_ls_structure_factor_coef Fsqd
_refine_ls_weighting_details 'calc w=1/[\s^2^(Fo^2^)+(0.0290P)^2^+0.0000P] where P=(Fo^2^+2Fc^2^)/3'
_refine_ls_weighting_scheme calc
_refine_ls_wR_factor_gt 0.0650
_refine_ls_wR_factor_ref 0.0658
_reflns_number_gt 1348
_reflns_number_total 1414
_reflns_threshold_expression >2sigma(I)
_cod_data_source_file JSSC-2018-262-313.cif
_cod_data_source_block eee
_cod_depositor_comments
;
The following automatic conversions were performed:

data item '_exptl_absorpt_correction_type' value 'Numerical' was
changed to 'numerical' in accordance with the built-in table derived
from the CIF Core dictionary named 'cif_core.dic' version 2.4.5 last
updated on 2014-11-21.

data item '_symmetry_cell_setting' value 'Orthorhombic' was changed
to 'orthorhombic' in accordance with the built-in table derived from
the CIF Core dictionary named 'cif_core.dic' version 2.4.5 last
updated on 2014-11-21.

Automatic conversion script
Id: cif_fix_values 8369 2020-08-20 11:38:08Z andrius 
;
_cod_original_cell_volume 612.8(3)
_cod_original_sg_symbol_H-M P2(1)2(1)2(1)
_cod_database_code 1561119

loop_
_symmetry_equiv_pos_as_xyz
'x, y, z'
'-x+1/2, -y, z+1/2'
'-x, y+1/2, -z+1/2'
'x+1/2, -y+1/2, -z'

loop_
_atom_site_label
_atom_site_type_symbol
_atom_site_fract_x
_atom_site_fract_y
_atom_site_fract_z
_atom_site_U_iso_or_equiv
_atom_site_adp_type
_atom_site_occupancy
_atom_site_symmetry_multiplicity
_atom_site_calc_flag
_atom_site_refinement_flags
_atom_site_disorder_assembly
_atom_site_disorder_group
Li1 Li 0.1524(9) 0.6339(10) 0.6153(9) 0.0153(16) Uani 1 1 d . . .
Zn1 Zn 0.12892(6) 0.35714(5) 0.84239(5) 0.00694(13) Uani 1 1 d . . .
P1 P 0.47085(12) 0.17953(12) 0.81629(11) 0.0051(2) Uani 1 1 d . . .
P2 P -0.18570(13) 0.47924(12) 0.68885(11) 0.0053(2) Uani 1 1 d . . .
P3 P -0.29797(13) 0.19211(12) 0.55897(12) 0.0053(2) Uani 1 1 d . . .
O1 O -0.1187(3) 0.3841(3) 0.8188(3) 0.0085(6) Uani 1 1 d . . .
O2 O 0.3679(4) 0.3075(3) 0.8775(3) 0.0084(6) Uani 1 1 d . . .
O3 O -0.2249(3) 0.3650(3) 0.5470(3) 0.0067(6) Uani 1 1 d . . .
O4 O -0.0889(4) 0.6135(3) 0.6312(3) 0.0080(6) Uani 1 1 d . . .
O5 O 0.6041(3) 0.1251(4) 0.9172(3) 0.0097(6) Uani 1 1 d . . .
O6 O 0.3599(3) 0.0368(3) 0.7635(3) 0.0077(6) Uani 1 1 d . . .
O7 O -0.4599(3) 0.2273(3) 0.6518(3) 0.0065(6) Uani 1 1 d . . .
O8 O -0.1896(4) 0.0926(3) 0.6545(3) 0.0079(6) Uani 1 1 d . . .
O9 O -0.3412(3) 0.1385(4) 0.4015(3) 0.0107(6) Uani 1 1 d . . .

loop_
_atom_site_aniso_label
_atom_site_aniso_U_11
_atom_site_aniso_U_22
_atom_site_aniso_U_33
_atom_site_aniso_U_23
_atom_site_aniso_U_13
_atom_site_aniso_U_12
Li1 0.008(4) 0.025(4) 0.013(3) 0.003(3) -0.003(3) -0.004(3)
Zn1 0.0060(2) 0.0076(2) 0.0072(2) 0.00037(17) -0.00053(18) 0.00012(19)
P1 0.0037(5) 0.0069(5) 0.0047(4) 0.0004(4) 0.0007(4) 0.0000(4)
P2 0.0039(4) 0.0056(5) 0.0063(5) -0.0004(4) -0.0002(4) 0.0007(4)
P3 0.0054(5) 0.0060(5) 0.0047(5) -0.0002(4) 0.0003(4) -0.0008(4)
O1 0.0067(14) 0.0101(13) 0.0086(13) 0.0019(11) -0.0028(12) 0.0005(12)
O2 0.0080(14) 0.0085(14) 0.0087(13) -0.0022(10) 0.0006(12) 0.0003(12)
O3 0.0077(14) 0.0069(13) 0.0055(12) -0.0003(11) 0.0008(11) -0.0014(12)
O4 0.0050(13) 0.0066(14) 0.0125(14) -0.0002(11) 0.0022(11) -0.0019(11)
O5 0.0066(14) 0.0153(15) 0.0072(13) 0.0007(11) 0.0015(11) 0.0010(13)
O6 0.0040(14) 0.0099(13) 0.0092(13) -0.0013(11) 0.0015(12) -0.0037(12)
O7 0.0050(14) 0.0107(14) 0.0040(12) 0.0019(11) 0.0011(11) 0.0000(11)
O8 0.0115(14) 0.0057(13) 0.0066(13) -0.0004(11) 0.0006(12) -0.0002(11)
O9 0.0136(16) 0.0135(15) 0.0050(13) -0.0035(11) -0.0004(11) -0.0017(13)

loop_
_atom_type_symbol
_atom_type_description
_atom_type_scat_dispersion_real
_atom_type_scat_dispersion_imag
_atom_type_scat_source
Li Li -0.0003 0.0001 'International Tables Vol C Tables 4.2.6.8 and 6.1.1.4'
O O 0.0106 0.0060 'International Tables Vol C Tables 4.2.6.8 and 6.1.1.4'
P P 0.1023 0.0942 'International Tables Vol C Tables 4.2.6.8 and 6.1.1.4'
Zn Zn 0.2839 1.4301 'International Tables Vol C Tables 4.2.6.8 and 6.1.1.4'

loop_
_geom_angle_atom_site_label_1
_geom_angle_atom_site_label_2
_geom_angle_atom_site_label_3
_geom_angle
_geom_angle_site_symmetry_1
_geom_angle_site_symmetry_3
O4 Li1 O8 94.0(3) . 3_556
O4 Li1 O5 171.9(5) . 3_656
O8 Li1 O5 88.7(3) 3_556 3_656
O4 Li1 O2 90.4(3) . 2_564
O8 Li1 O2 174.5(4) 3_556 2_564
O5 Li1 O2 87.4(3) 3_656 2_564
O4 Li1 O1 86.5(3) . 3_556
O8 Li1 O1 86.3(3) 3_556 3_556
O5 Li1 O1 101.3(3) 3_656 3_556
O2 Li1 O1 90.7(3) 2_564 3_556
O4 Li1 O9 86.6(3) . 4_556
O8 Li1 O9 83.4(3) 3_556 4_556
O5 Li1 O9 86.1(3) 3_656 4_556
O2 Li1 O9 100.2(3) 2_564 4_556
O1 Li1 O9 167.2(4) 3_556 4_556
O4 Li1 Zn1 131.6(3) . 2_564
O8 Li1 Zn1 133.0(3) 3_556 2_564
O5 Li1 Zn1 44.56(16) 3_656 2_564
O2 Li1 Zn1 43.66(16) 2_564 2_564
O1 Li1 Zn1 104.8(3) 3_556 2_564
O9 Li1 Zn1 87.8(3) 4_556 2_564
O4 Li1 Zn1 43.90(18) . 3_556
O8 Li1 Zn1 96.2(3) 3_556 3_556
O5 Li1 Zn1 143.4(4) 3_656 3_556
O2 Li1 Zn1 84.7(3) 2_564 3_556
O1 Li1 Zn1 43.31(16) 3_556 3_556
O9 Li1 Zn1 130.5(3) 4_556 3_556
Zn1 Li1 Zn1 123.4(3) 2_564 3_556
O4 Li1 Zn1 80.1(2) . .
O8 Li1 Zn1 41.95(17) 3_556 .
O5 Li1 Zn1 97.0(3) 3_656 .
O2 Li1 Zn1 142.5(4) 2_564 .
O1 Li1 Zn1 124.3(3) 3_556 .
O9 Li1 Zn1 43.58(15) 4_556 .
Zn1 Li1 Zn1 124.3(3) 2_564 .
Zn1 Li1 Zn1 110.8(2) 3_556 .
O4 Li1 P3 109.9(3) . 3_556
O8 Li1 P3 23.94(13) 3_556 3_556
O5 Li1 P3 75.1(2) 3_656 3_556
O2 Li1 P3 150.6(3) 2_564 3_556
O1 Li1 P3 70.4(2) 3_556 3_556
O9 Li1 P3 102.0(3) 4_556 3_556
Zn1 Li1 P3 118.3(2) 2_564 3_556
Zn1 Li1 P3 95.3(2) 3_556 3_556
Zn1 Li1 P3 64.47(15) . 3_556
O2 Zn1 O8 87.77(11) . 3_556
O2 Zn1 O1 173.71(11) . .
O8 Zn1 O1 97.82(11) 3_556 .
O2 Zn1 O5 87.96(11) . 4_457
O8 Zn1 O5 86.62(12) 3_556 4_457
O1 Zn1 O5 89.48(11) . 4_457
O2 Zn1 O4 86.25(11) . 3_546
O8 Zn1 O4 171.45(11) 3_556 3_546
O1 Zn1 O4 87.88(11) . 3_546
O5 Zn1 O4 87.06(12) 4_457 3_546
O2 Zn1 O9 92.10(11) . 4_556
O8 Zn1 O9 88.11(12) 3_556 4_556
O1 Zn1 O9 90.97(11) . 4_556
O5 Zn1 O9 174.73(12) 4_457 4_556
O4 Zn1 O9 98.21(12) 3_546 4_556
O2 Zn1 Li1 45.35(16) . 2_565
O8 Zn1 Li1 79.37(18) 3_556 2_565
O1 Zn1 Li1 132.77(16) . 2_565
O5 Zn1 Li1 43.42(16) 4_457 2_565
O4 Zn1 Li1 92.07(18) 3_546 2_565
O9 Zn1 Li1 135.51(17) 4_556 2_565
O2 Zn1 Li1 126.82(17) . 3_546
O8 Zn1 Li1 142.51(17) 3_556 3_546
O1 Zn1 Li1 47.02(16) . 3_546
O5 Zn1 Li1 81.36(16) 4_457 3_546
O4 Zn1 Li1 41.54(16) 3_546 3_546
O9 Zn1 Li1 102.75(16) 4_556 3_546
Li1 Zn1 Li1 113.09(10) 2_565 3_546
O2 Zn1 Li1 100.97(16) . .
O8 Zn1 Li1 41.29(16) 3_556 .
O1 Zn1 Li1 85.18(16) . .
O5 Zn1 Li1 125.73(18) 4_457 .
O4 Zn1 Li1 146.31(17) 3_546 .
O9 Zn1 Li1 49.11(17) 4_556 .
Li1 Zn1 Li1 116.50(10) 2_565 .
Li1 Zn1 Li1 127.28(10) 3_546 .
O2 P1 O5 116.89(17) . .
O2 P1 O7 109.91(16) . 1_655
O5 P1 O7 109.51(16) . 1_655
O2 P1 O6 109.09(17) . .
O5 P1 O6 111.26(17) . .
O7 P1 O6 98.65(15) 1_655 .
O4 P2 O1 117.84(17) . .
O4 P2 O6 110.21(16) . 3_556
O1 P2 O6 108.35(16) . 3_556
O4 P2 O3 108.84(16) . .
O1 P2 O3 108.80(16) . .
O6 P2 O3 101.56(15) 3_556 .
O9 P3 O8 118.78(18) . .
O9 P3 O3 108.55(16) . .
O8 P3 O3 109.31(16) . .
O9 P3 O7 108.27(16) . .
O8 P3 O7 109.93(16) . .
O3 P3 O7 100.43(15) . .
O9 P3 Li1 151.5(2) . 3_546
O8 P3 Li1 33.83(18) . 3_546
O3 P3 Li1 93.29(19) . 3_546
O7 P3 Li1 84.56(17) . 3_546
P2 O1 Zn1 120.22(17) . .
P2 O1 Li1 131.7(3) . 3_546
Zn1 O1 Li1 89.7(2) . 3_546
P1 O2 Zn1 131.11(17) . .
P1 O2 Li1 124.3(3) . 2_565
Zn1 O2 Li1 91.0(2) . 2_565
P3 O3 P2 126.12(19) . .
P2 O4 Li1 128.9(3) . .
P2 O4 Zn1 129.38(18) . 3_556
Li1 O4 Zn1 94.6(3) . 3_556
P1 O5 Li1 130.4(3) . 3_646
P1 O5 Zn1 129.31(17) . 4_557
Li1 O5 Zn1 92.0(2) 3_646 4_557
P2 O6 P1 133.79(19) 3_546 .
P1 O7 P3 135.07(19) 1_455 .
P3 O8 Li1 122.2(3) . 3_546
P3 O8 Zn1 135.07(17) . 3_546
Li1 O8 Zn1 96.8(3) 3_546 3_546
P3 O9 Zn1 159.4(2) . 4_456
P3 O9 Li1 111.8(3) . 4_456
Zn1 O9 Li1 87.3(2) 4_456 4_456

loop_
_geom_bond_atom_site_label_1
_geom_bond_atom_site_label_2
_geom_bond_distance
_geom_bond_site_symmetry_2
Li1 O4 2.022(8) .
Li1 O8 2.042(8) 3_556
Li1 O5 2.049(8) 3_656
Li1 O2 2.120(8) 2_564
Li1 O1 2.224(9) 3_556
Li1 O9 2.326(9) 4_556
Li1 Zn1 2.980(8) 2_564
Li1 Zn1 3.040(8) 3_556
Li1 Zn1 3.073(8) .
Li1 P3 3.103(7) 3_556
Zn1 O2 2.057(3) .
Zn1 O8 2.069(3) 3_556
Zn1 O1 2.085(3) .
Zn1 O5 2.092(3) 4_457
Zn1 O4 2.115(3) 3_546
Zn1 O9 2.121(3) 4_556
Zn1 Li1 2.980(8) 2_565
Zn1 Li1 3.040(8) 3_546
P1 O2 1.484(3) .
P1 O5 1.485(3) .
P1 O7 1.586(3) 1_655
P1 O6 1.594(3) .
P2 O4 1.485(3) .
P2 O1 1.492(3) .
P2 O6 1.586(3) 3_556
P2 O3 1.598(3) .
P3 O9 1.479(3) .
P3 O8 1.488(3) .
P3 O3 1.598(3) .
P3 O7 1.598(3) .
P3 Li1 3.103(7) 3_546
O1 Li1 2.224(9) 3_546
O2 Li1 2.120(8) 2_565
O4 Zn1 2.115(3) 3_556
O5 Li1 2.049(8) 3_646
O5 Zn1 2.092(3) 4_557
O6 P2 1.586(3) 3_546
O7 P1 1.586(3) 1_455
O8 Li1 2.042(8) 3_546
O8 Zn1 2.069(3) 3_546
O9 Zn1 2.121(3) 4_456
O9 Li1 2.326(9) 4_456
